data_9005073
loop_
_publ_author_name
'Comodi, P.'
'Mellini, M.'
'Ungaretti, L.'
'Zanazzi, P. F.'

_publ_section_title
;
 Compressibility and high pressure structure refinement
 of tremolite, pargasite and glaucophane
 Sample: pressure at ambient conditions (.001 kbar)
;
_journal_name_full 'European Journal of Mineralogy'
_journal_page_first 485
_journal_page_last 499
_journal_paper_doi 10.1127/ejm/3/3/0485
_journal_volume 3
_journal_year 1991
_chemical_formula_sum 'Al1.68 Ca1.98 Cr0.18 Fe0.21 H2 K0.02 Mg4.26 Na0.74 O24 Si6.62 Ti0.07'
_chemical_name_mineral Pargasite
_space_group_IT_number 12
_symmetry_space_group_name_Hall '-C 2y'
_symmetry_space_group_name_H-M 'C 1 2/m 1'
_cell_angle_alpha 90
_cell_angle_beta 105.25
_cell_angle_gamma 90
_cell_formula_units_Z 2
_cell_length_a 9.881
_cell_length_b 17.998
_cell_length_c 5.284
_cell_volume 906.608
_database_code_amcsd 0006418
_exptl_crystal_density_diffrn 3.086
_cod_original_formula_sum 'Na.74 K.02 Mg4.26 Fe.21 Al1.68 Cr.18 Ti.07 Ca1.98 Si6.62 O24 H2'
_cod_database_code 9005073

loop_
_space_group_symop_operation_xyz
x,y,z
1/2+x,1/2+y,z
x,-y,z
1/2+x,1/2-y,z
-x,y,-z
1/2-x,1/2+y,-z
-x,-y,-z
1/2-x,1/2-y,-z

loop_
_atom_site_label
_atom_site_fract_x
_atom_site_fract_y
_atom_site_fract_z
_atom_site_occupancy
_atom_site_U_iso_or_equiv
_atom_site_type_symbol
_atom_site_attached_hydrogens
NaA 0.00000 0.50000 0.00000 0.26000 0.04000 Na 0
NaAM 0.04600 0.50000 0.12970 0.12000 0.04300 Na 0
NaA2 0.00000 0.46660 0.00000 0.12000 0.02500 Na 0
KA2 0.00000 0.46660 0.00000 0.01000 0.02500 K 0
MgM1 0.00000 0.08880 0.50000 0.94500 0.00580 Mg 0
FeM1 0.00000 0.08880 0.50000 0.05500 0.00580 Fe 0
MgM2 0.00000 0.17610 0.00000 0.72500 0.00450 Mg 0
AlM2 0.00000 0.17610 0.00000 0.15000 0.00450 Al 0
CrM2 0.00000 0.17610 0.00000 0.09000 0.00450 Cr 0
TiM2 0.00000 0.17610 0.00000 0.03500 0.00450 Ti 0
MgM3 0.00000 0.00000 0.00000 0.92000 0.00460 Mg 0
FeM3 0.00000 0.00000 0.00000 0.08000 0.00460 Fe 0
CaM4 0.00000 0.27910 0.50000 0.49000 0.00960 Ca 0
FeM4 0.00000 0.27910 0.50000 0.01000 0.00960 Fe 0
CaM42 0.46530 0.21980 0.61680 0.25000 0.04500 Ca 0
SiT1 0.27970 0.08500 0.30220 0.65500 0.00520 Si 0
AlT1 0.27970 0.08500 0.30220 0.34500 0.00520 Al 0
SiT2 0.28990 0.17260 0.81120 1.00000 0.00560 Si 0
O1 0.10770 0.08730 0.21850 1.00000 0.00880 O 0
O2 0.11930 0.17290 0.73060 1.00000 0.00890 O 0
O3 0.10770 0.00000 0.71520 1.00000 0.01030 O 0
O4 0.36640 0.24940 0.78870 1.00000 0.01020 O 0
O5 0.34840 0.13900 0.10960 1.00000 0.01120 O 0
O6 0.34360 0.11640 0.60640 1.00000 0.01250 O 0
O7 0.33820 0.00000 0.27950 1.00000 0.01320 O 0
H 0.17500 0.00000 0.74800 1.00000 0.01200 H 0

loop_
_cod_changelog_entry_id
_cod_changelog_entry_author
_cod_changelog_entry_date
_cod_changelog_entry_text
1
;cod-tools version 3.8.0
Id: cif_guess_AMCSD_atom_types 9581 2023-05-17 12:35:41Z saulius
;
2023-05-23T09:19:17+03:00
;Derived atom types and hydrogen counts
from atom names that follow the AMCSD naming convention
(Wat == water, O-H == hydroxyl).
;

loop_
_cod_related_entry_id
_cod_related_entry_database
_cod_related_entry_code
1 AMCSD 0006418
